data_2218967
loop_
_publ_author_name
'Chu, Qing-Zhu'
'Qi, Bao-Ping'
'Zhang, Xiao-Ru'

_publ_section_title
;
 2-(4-Phenyl-1<i>H</i>-1,2,3-triazol-1-yl)-<i>N</i>-(<i>p</i>-tolyl)acetamide
;
_journal_coeditor_code CV2432
_journal_issue 8
_journal_name_full 'Acta Crystallographica Section E'
_journal_page_first o1612
_journal_paper_doi 10.1107/S1600536808023209
_journal_volume 64
_journal_year 2008
_chemical_formula_iupac 'C17 H16 N4 O'
_chemical_formula_moiety 'C17 H16 N4 O'
_chemical_formula_sum 'C17 H16 N4 O'
_chemical_formula_weight 292.34
_chemical_name_systematic
;
2-(4-Phenyl-1<i>H</i>-1,2,3-triazol-1-yl)-<i>N</i>-(<i>p</i>-tolyl)acetamide
;
_space_group_IT_number 14
_symmetry_cell_setting monoclinic
_symmetry_space_group_name_Hall '-P 2ybc'
_symmetry_space_group_name_H-M 'P 1 21/c 1'
_atom_sites_solution_hydrogens geom
_atom_sites_solution_primary direct
_atom_sites_solution_secondary difmap
_audit_creation_method SHELXL97
_cell_angle_alpha 90.00
_cell_angle_beta 115.595(6)
_cell_angle_gamma 90.00
_cell_formula_units_Z 4
_cell_length_a 5.5923(7)
_cell_length_b 30.438(4)
_cell_length_c 9.6112(10)
_cell_measurement_reflns_used 1236
_cell_measurement_temperature 293(2)
_cell_measurement_theta_max 21.94
_cell_measurement_theta_min 2.44
_cell_volume 1475.5(3)
_computing_cell_refinement 'SAINT (Siemens, 1996)'
_computing_data_collection 'SMART (Siemens, 1996)'
_computing_data_reduction 'SAINT (Siemens, 1996)'
_computing_molecular_graphics 'SHELXTL (Sheldrick, 2008)'
_computing_publication_material
;
SHELXTL (Sheldrick, 2008), PARST (Nardelli, 1995) and PLATON
(Spek, 2003)
;
_computing_structure_refinement 'SHELXL97 (Sheldrick, 2008)'
_computing_structure_solution 'SHELXS97 (Sheldrick, 2008)'
_diffrn_ambient_temperature 293(2)
_diffrn_detector_area_resol_mean 8.33
_diffrn_measured_fraction_theta_full 0.999
_diffrn_measured_fraction_theta_max 0.999
_diffrn_measurement_device_type 'Siemens SMART 1000 CCD area-detector'
_diffrn_measurement_method \w
_diffrn_radiation_monochromator graphite
_diffrn_radiation_source 'fine-focus sealed tube'
_diffrn_radiation_type MoK\a
_diffrn_radiation_wavelength 0.71073
_diffrn_reflns_av_R_equivalents 0.0385
_diffrn_reflns_av_sigmaI/netI 0.0495
_diffrn_reflns_limit_h_max 6
_diffrn_reflns_limit_h_min -6
_diffrn_reflns_limit_k_max 33
_diffrn_reflns_limit_k_min -37
_diffrn_reflns_limit_l_max 11
_diffrn_reflns_limit_l_min -9
_diffrn_reflns_number 8229
_diffrn_reflns_theta_full 26.05
_diffrn_reflns_theta_max 26.05
_diffrn_reflns_theta_min 2.44
_diffrn_standards_number 0
_exptl_absorpt_coefficient_mu 0.086
_exptl_absorpt_correction_T_max 0.9966
_exptl_absorpt_correction_T_min 0.9673
_exptl_absorpt_correction_type multi-scan
_exptl_absorpt_process_details '(SADABS; Sheldrick, 1996)'
_exptl_crystal_colour colourless
_exptl_crystal_density_diffrn 1.316
_exptl_crystal_density_method 'not measured'
_exptl_crystal_description plate
_exptl_crystal_F_000 616
_exptl_crystal_size_max 0.39
_exptl_crystal_size_mid 0.26
_exptl_crystal_size_min 0.04
_refine_diff_density_max 0.304
_refine_diff_density_min -0.165
_refine_ls_extinction_method none
_refine_ls_goodness_of_fit_ref 1.005
_refine_ls_hydrogen_treatment constr
_refine_ls_matrix_type full
_refine_ls_number_parameters 199
_refine_ls_number_reflns 2896
_refine_ls_number_restraints 0
_refine_ls_restrained_S_all 1.005
_refine_ls_R_factor_all 0.0882
_refine_ls_R_factor_gt 0.0558
_refine_ls_shift/su_max 0.000
_refine_ls_shift/su_mean 0.000
_refine_ls_structure_factor_coef Fsqd
_refine_ls_weighting_details 'calc w = 1/[\s^2^(Fo^2^)+(0.0529P)^2^+0.5144P] where P=(Fo^2^+2Fc^2^)/3'
_refine_ls_weighting_scheme calc
_refine_ls_wR_factor_gt 0.1203
_refine_ls_wR_factor_ref 0.1364
_reflns_number_gt 1970
_reflns_number_total 2896
_reflns_threshold_expression I>2\s(I)
_cod_data_source_file cv2432.cif
_cod_data_source_block I
_cod_original_sg_symbol_H-M 'P 21/c'
_cod_database_code 2218967
_cod_database_fobs_code 2218967

loop_
_symmetry_equiv_pos_as_xyz
'x, y, z'
'-x, y+1/2, -z+1/2'
'-x, -y, -z'
'x, -y-1/2, z-1/2'

loop_
_atom_site_type_symbol
_atom_site_label
_atom_site_fract_x
_atom_site_fract_y
_atom_site_fract_z
_atom_site_U_iso_or_equiv
_atom_site_adp_type
_atom_site_calc_flag
_atom_site_refinement_flags
_atom_site_occupancy
N N4 0.5557(4) 0.72043(6) 0.6455(2) 0.0390(5) Uani d . 1
H H4A 0.6141 0.7249 0.7431 0.047 Uiso calc R 1
N N3 0.9051(4) 0.81474(6) 0.5865(2) 0.0386(5) Uani d . 1
O O1 0.5915(4) 0.74454(5) 0.43200(19) 0.0558(5) Uani d . 1
C C7 0.9236(4) 0.87351(7) 0.4663(3) 0.0372(5) Uani d . 1
N N1 1.1547(4) 0.85049(7) 0.5105(2) 0.0481(5) Uani d . 1
N N2 1.1417(4) 0.81467(7) 0.5828(2) 0.0495(6) Uani d . 1
C C11 0.3715(4) 0.68575(7) 0.5825(2) 0.0348(5) Uani d . 1
C C8 0.7636(5) 0.85028(7) 0.5150(3) 0.0385(6) Uani d . 1
H H8A 0.5935 0.8576 0.5014 0.046 Uiso calc R 1
C C16 0.3509(5) 0.66145(7) 0.4563(3) 0.0383(6) Uani d . 1
H H16A 0.4596 0.6679 0.4081 0.046 Uiso calc R 1
C C12 0.2094(5) 0.67507(8) 0.6535(3) 0.0412(6) Uani d . 1
H H12A 0.2224 0.6909 0.7393 0.049 Uiso calc R 1
C C10 0.6489(5) 0.74713(7) 0.5694(3) 0.0373(6) Uani d . 1
C C15 0.1688(5) 0.62767(7) 0.4016(3) 0.0422(6) Uani d . 1
H H15A 0.1568 0.6117 0.3164 0.051 Uiso calc R 1
C C6 0.8802(5) 0.91601(8) 0.3866(3) 0.0409(6) Uani d . 1
C C14 0.0036(5) 0.61689(8) 0.4702(3) 0.0445(6) Uani d . 1
C C13 0.0295(5) 0.64126(8) 0.5975(3) 0.0465(6) Uani d . 1
H H13A -0.0775 0.6346 0.6465 0.056 Uiso calc R 1
C C9 0.8423(5) 0.78126(8) 0.6729(3) 0.0474(6) Uani d . 1
H H9A 0.7666 0.7952 0.7355 0.057 Uiso calc R 1
H H9B 1.0047 0.7667 0.7420 0.057 Uiso calc R 1
C C5 0.6276(5) 0.92969(9) 0.2884(3) 0.0533(7) Uani d . 1
H H5A 0.4834 0.9117 0.2715 0.064 Uiso calc R 1
C C1 1.0916(6) 0.94323(9) 0.4090(3) 0.0557(7) Uani d . 1
H H1B 1.2632 0.9345 0.4743 0.067 Uiso calc R 1
C C4 0.5868(6) 0.96997(10) 0.2147(4) 0.0668(8) Uani d . 1
H H4B 0.4158 0.9788 0.1487 0.080 Uiso calc R 1
C C3 0.7971(7) 0.99692(10) 0.2385(4) 0.0690(9) Uani d . 1
H H3A 0.7693 1.0241 0.1900 0.083 Uiso calc R 1
C C2 1.0483(7) 0.98348(9) 0.3341(4) 0.0694(9) Uani d . 1
H H2B 1.1918 1.0015 0.3492 0.083 Uiso calc R 1
C C17 -0.1951(6) 0.58006(9) 0.4079(4) 0.0701(9) Uani d . 1
H H17A -0.1834 0.5672 0.3198 0.105 Uiso calc R 1
H H17B -0.3706 0.5914 0.3780 0.105 Uiso calc R 1
H H17C -0.1578 0.5581 0.4862 0.105 Uiso calc R 1

loop_
_atom_site_aniso_label
_atom_site_aniso_U_11
_atom_site_aniso_U_22
_atom_site_aniso_U_33
_atom_site_aniso_U_12
_atom_site_aniso_U_13
_atom_site_aniso_U_23
N4 0.0487(12) 0.0423(11) 0.0276(10) -0.0047(9) 0.0180(9) -0.0002(9)
N3 0.0409(12) 0.0390(11) 0.0379(11) -0.0043(9) 0.0190(9) 0.0001(9)
O1 0.0874(14) 0.0507(11) 0.0314(10) -0.0180(10) 0.0277(10) -0.0014(8)
C7 0.0375(13) 0.0394(13) 0.0394(13) -0.0022(10) 0.0210(11) -0.0007(10)
N1 0.0435(13) 0.0523(13) 0.0560(14) 0.0042(10) 0.0285(11) 0.0084(11)
N2 0.0462(13) 0.0533(13) 0.0556(14) 0.0078(10) 0.0283(11) 0.0093(11)
C11 0.0370(13) 0.0343(12) 0.0314(12) 0.0033(10) 0.0131(10) 0.0036(10)
C8 0.0334(13) 0.0410(13) 0.0440(14) -0.0011(11) 0.0194(11) -0.0024(11)
C16 0.0424(14) 0.0383(13) 0.0363(13) 0.0012(11) 0.0191(11) 0.0034(10)
C12 0.0489(15) 0.0392(13) 0.0403(14) 0.0035(11) 0.0238(12) 0.0031(11)
C10 0.0469(14) 0.0344(13) 0.0319(13) 0.0023(10) 0.0184(11) 0.0016(10)
C15 0.0456(15) 0.0372(13) 0.0407(14) 0.0042(11) 0.0157(12) -0.0029(11)
C6 0.0460(14) 0.0402(13) 0.0451(14) -0.0018(11) 0.0279(12) -0.0018(11)
C14 0.0394(14) 0.0376(13) 0.0536(16) 0.0006(11) 0.0175(12) 0.0011(12)
C13 0.0439(15) 0.0489(15) 0.0532(16) 0.0009(12) 0.0270(13) 0.0072(13)
C9 0.0616(17) 0.0450(15) 0.0367(14) -0.0083(12) 0.0221(13) 0.0006(12)
C5 0.0494(16) 0.0478(16) 0.0624(18) 0.0007(12) 0.0239(14) 0.0063(13)
C1 0.0520(17) 0.0538(17) 0.0674(19) -0.0052(13) 0.0315(15) 0.0039(14)
C4 0.069(2) 0.0564(18) 0.073(2) 0.0146(16) 0.0296(18) 0.0155(16)
C3 0.096(3) 0.0428(16) 0.085(2) 0.0112(17) 0.056(2) 0.0156(16)
C2 0.078(2) 0.0487(17) 0.097(2) -0.0096(16) 0.052(2) 0.0070(17)
C17 0.065(2) 0.0576(18) 0.095(2) -0.0155(15) 0.0414(19) -0.0156(17)

loop_
_atom_type_symbol
_atom_type_description
_atom_type_scat_dispersion_real
_atom_type_scat_dispersion_imag
_atom_type_scat_source
C C 0.0033 0.0016 'International Tables Vol C Tables 4.2.6.8 and 6.1.1.4'
H H 0.0000 0.0000 'International Tables Vol C Tables 4.2.6.8 and 6.1.1.4'
N N 0.0061 0.0033 'International Tables Vol C Tables 4.2.6.8 and 6.1.1.4'
O O 0.0106 0.0060 'International Tables Vol C Tables 4.2.6.8 and 6.1.1.4'

loop_
_geom_angle_atom_site_label_1
_geom_angle_atom_site_label_2
_geom_angle_atom_site_label_3
_geom_angle
C10 N4 C11 126.96(19)
C10 N4 H4A 116.5
C11 N4 H4A 116.5
N2 N3 C8 111.02(18)
N2 N3 C9 120.0(2)
C8 N3 C9 128.7(2)
N1 C7 C8 107.4(2)
N1 C7 C6 122.3(2)
C8 C7 C6 130.3(2)
N2 N1 C7 109.24(18)
N1 N2 N3 107.11(19)
C16 C11 C12 118.8(2)
C16 C11 N4 123.0(2)
C12 C11 N4 118.3(2)
N3 C8 C7 105.3(2)
N3 C8 H8A 127.4
C7 C8 H8A 127.4
C15 C16 C11 120.0(2)
C15 C16 H16A 120.0
C11 C16 H16A 120.0
C13 C12 C11 120.3(2)
C13 C12 H12A 119.8
C11 C12 H12A 119.8
O1 C10 N4 124.7(2)
O1 C10 C9 122.2(2)
N4 C10 C9 113.05(19)
C16 C15 C14 121.9(2)
C16 C15 H15A 119.0
C14 C15 H15A 119.0
C5 C6 C1 118.6(2)
C5 C6 C7 120.8(2)
C1 C6 C7 120.6(2)
C13 C14 C15 117.2(2)
C13 C14 C17 121.8(2)
C15 C14 C17 121.0(2)
C12 C13 C14 121.8(2)
C12 C13 H13A 119.1
C14 C13 H13A 119.1
N3 C9 C10 112.66(19)
N3 C9 H9A 109.1
C10 C9 H9A 109.1
N3 C9 H9B 109.1
C10 C9 H9B 109.1
H9A C9 H9B 107.8
C6 C5 C4 120.7(3)
C6 C5 H5A 119.7
C4 C5 H5A 119.7
C6 C1 C2 120.2(3)
C6 C1 H1B 119.9
C2 C1 H1B 119.9
C3 C4 C5 120.3(3)
C3 C4 H4B 119.8
C5 C4 H4B 119.8
C2 C3 C4 119.5(3)
C2 C3 H3A 120.3
C4 C3 H3A 120.3
C3 C2 C1 120.7(3)
C3 C2 H2B 119.6
C1 C2 H2B 119.6
C14 C17 H17A 109.5
C14 C17 H17B 109.5
H17A C17 H17B 109.5
C14 C17 H17C 109.5
H17A C17 H17C 109.5
H17B C17 H17C 109.5

loop_
_geom_bond_atom_site_label_1
_geom_bond_atom_site_label_2
_geom_bond_distance
N4 C10 1.341(3)
N4 C11 1.415(3)
N4 H4A 0.8600
N3 N2 1.339(3)
N3 C8 1.341(3)
N3 C9 1.450(3)
O1 C10 1.219(3)
C7 N1 1.367(3)
C7 C8 1.372(3)
C7 C6 1.469(3)
N1 N2 1.312(3)
C11 C16 1.383(3)
C11 C12 1.388(3)
C8 H8A 0.9300
C16 C15 1.381(3)
C16 H16A 0.9300
C12 C13 1.376(3)
C12 H12A 0.9300
C10 C9 1.520(3)
C15 C14 1.386(3)
C15 H15A 0.9300
C6 C5 1.381(3)
C6 C1 1.382(3)
C14 C13 1.384(3)
C14 C17 1.508(3)
C13 H13A 0.9300
C9 H9A 0.9700
C9 H9B 0.9700
C5 C4 1.385(4)
C5 H5A 0.9300
C1 C2 1.388(4)
C1 H1B 0.9300
C4 C3 1.370(4)
C4 H4B 0.9300
C3 C2 1.368(4)
C3 H3A 0.9300
C2 H2B 0.9300
C17 H17A 0.9600
C17 H17B 0.9600
C17 H17C 0.9600

loop_
_geom_hbond_atom_site_label_D
_geom_hbond_atom_site_label_H
_geom_hbond_atom_site_label_A
_geom_hbond_site_symmetry_A
_geom_hbond_distance_DH
_geom_hbond_distance_HA
_geom_hbond_distance_DA
_geom_hbond_angle_DHA
_geom_hbond_publ_flag
N4 H4A O1 4_576 0.86 2.092 2.878(3) 151.61 yes

loop_
_geom_torsion_atom_site_label_1
_geom_torsion_atom_site_label_2
_geom_torsion_atom_site_label_3
_geom_torsion_atom_site_label_4
_geom_torsion
C8 C7 N1 N2 0.1(3)
C6 C7 N1 N2 178.1(2)
C7 N1 N2 N3 -0.5(3)
C8 N3 N2 N1 0.7(3)
C9 N3 N2 N1 -173.9(2)
C10 N4 C11 C16 30.6(3)
C10 N4 C11 C12 -151.1(2)
N2 N3 C8 C7 -0.7(3)
C9 N3 C8 C7 173.4(2)
N1 C7 C8 N3 0.3(3)
C6 C7 C8 N3 -177.4(2)
C12 C11 C16 C15 0.9(3)
N4 C11 C16 C15 179.2(2)
C16 C11 C12 C13 -0.8(3)
N4 C11 C12 C13 -179.2(2)
C11 N4 C10 O1 -1.9(4)
C11 N4 C10 C9 179.3(2)
C11 C16 C15 C14 -0.2(4)
N1 C7 C6 C5 152.5(2)
C8 C7 C6 C5 -30.1(4)
N1 C7 C6 C1 -27.7(3)
C8 C7 C6 C1 149.7(3)
C16 C15 C14 C13 -0.5(4)
C16 C15 C14 C17 179.6(2)
C11 C12 C13 C14 0.0(4)
C15 C14 C13 C12 0.6(4)
C17 C14 C13 C12 -179.5(2)
N2 N3 C9 C10 -106.1(2)
C8 N3 C9 C10 80.4(3)
O1 C10 C9 N3 11.7(3)
N4 C10 C9 N3 -169.56(19)
C1 C6 C5 C4 -0.5(4)
C7 C6 C5 C4 179.3(2)
C5 C6 C1 C2 0.3(4)
C7 C6 C1 C2 -179.5(2)
C6 C5 C4 C3 -0.1(4)
C5 C4 C3 C2 0.9(5)
C4 C3 C2 C1 -1.0(5)
C6 C1 C2 C3 0.5(4)

loop_
_cod_related_entry_id
_cod_related_entry_database
_cod_related_entry_code
1 ChemSpider 24740488
